data_4028140
loop_
_publ_author_name
'Jonathan T. Reeves'
'Daniel R. Fandrick'
'Zhulin Tan'
'Jinhua J. Song'
'Sonia Rodriguez'
'Bo Qu'
'Soojin Kim'
'Oliver Niemeier'
'Zhibin Li'
'Denis Byrne'
'Scot Campbell'
'Ashish Chitroda'
'Phil DeCroos'
'Thomas Fachinger'
'Victor Fuchs'
'Nina C. Gonnella'
'Nelu Grinberg'
'Nizar Haddad'
'Burkhard J\"ager'
'Heewon Lee'
'Jon C. Lorenz'
'Shengli Ma'
'Bikshandarkoil A. Narayanan'
'Larry J. Nummy'
'Ajith Premasiri'
'Frank Roschangar'
'Max Sarvestani'
'Sherry Shen'
'Earl Spinelli'
'Xiufeng Sun'
'Richard J. Varsolona'
'Nathan Yee'
'Michael Brenner'
'Chris H. Senanayake'

_publ_section_title
;
 Development of a Large Scale Asymmetric Synthesis of the Glucocorticoid
 Agonist BI 653048 BS H3PO4
;
_journal_name_full 'Journal of Organic Chemistry'
_journal_page_first 3616
_journal_page_last 3635
_journal_paper_doi 10.1021/jo400079z
_journal_volume 78
_journal_year 2013
_chemical_formula_sum 'C23 H28 F4 N3 O8 P S'
_chemical_formula_weight 613.51
_chemical_name_systematic
; 
 ? 
;
_space_group_IT_number 19
_symmetry_cell_setting orthorhombic
_symmetry_space_group_name_Hall 'P 2ac 2ab'
_symmetry_space_group_name_H-M 'P 21 21 21'
_atom_sites_solution_hydrogens geom
_atom_sites_solution_primary direct
_atom_sites_solution_secondary difmap
_audit_creation_method SHELXL-97
_cell_angle_alpha 90.00
_cell_angle_beta 90.00
_cell_angle_gamma 90.00
_cell_formula_units_Z 4
_cell_length_a 8.3288(17)
_cell_length_b 9.3506(19)
_cell_length_c 33.517(7)
_cell_measurement_temperature 293(2)
_cell_volume 2610.3(9)
_computing_structure_refinement 'SHELXL-97 (Sheldrick, 1997)'
_computing_structure_solution 'SHELXS-97 (Sheldrick, 1990)'
_diffrn_ambient_temperature 293(2)
_diffrn_measured_fraction_theta_full 0.949
_diffrn_measured_fraction_theta_max 0.949
_diffrn_radiation_monochromator graphite
_diffrn_radiation_source 'fine-focus sealed tube'
_diffrn_radiation_type CuK\a
_diffrn_radiation_wavelength 1.54178
_diffrn_reflns_av_R_equivalents 0.0000
_diffrn_reflns_av_sigmaI/netI 0.0251
_diffrn_reflns_limit_h_max 9
_diffrn_reflns_limit_h_min -9
_diffrn_reflns_limit_k_max 9
_diffrn_reflns_limit_k_min -9
_diffrn_reflns_limit_l_max 38
_diffrn_reflns_limit_l_min -38
_diffrn_reflns_number 4035
_diffrn_reflns_theta_full 63.33
_diffrn_reflns_theta_max 63.33
_diffrn_reflns_theta_min 5.28
_exptl_absorpt_coefficient_mu 2.433
_exptl_crystal_density_diffrn 1.561
_exptl_crystal_F_000 1272
_refine_diff_density_max 0.244
_refine_diff_density_min -0.353
_refine_diff_density_rms 0.060
_refine_ls_abs_structure_details 'Flack H D (1983), Acta Cryst. A39, 876-881'
_refine_ls_abs_structure_Flack -0.005(17)
_refine_ls_extinction_coef 0.0066(3)
_refine_ls_extinction_expression Fc^*^=kFc[1+0.001xFc^2^\l^3^/sin(2\q)]^-1/4^
_refine_ls_extinction_method SHELXL
_refine_ls_goodness_of_fit_ref 1.107
_refine_ls_hydrogen_treatment mixed
_refine_ls_matrix_type full
_refine_ls_number_parameters 368
_refine_ls_number_reflns 4035
_refine_ls_number_restraints 0
_refine_ls_restrained_S_all 1.107
_refine_ls_R_factor_all 0.0358
_refine_ls_R_factor_gt 0.0343
_refine_ls_shift/su_max 0.002
_refine_ls_shift/su_mean 0.000
_refine_ls_structure_factor_coef Fsqd
_refine_ls_weighting_details 'calc w=1/[\s^2^(Fo^2^)+(0.0458P)^2^+1.2574P] where P=(Fo^2^+2Fc^2^)/3'
_refine_ls_weighting_scheme calc
_refine_ls_wR_factor_gt 0.0802
_refine_ls_wR_factor_ref 0.0816
_reflns_number_gt 3946
_reflns_number_total 4035
_reflns_threshold_expression >2sigma(I)
_cod_data_source_file jo400079z_si_002.cif
_cod_data_source_block 12
_cod_database_code 4028140

loop_
_symmetry_equiv_pos_as_xyz
'x, y, z'
'-x+1/2, -y, z+1/2'
'-x, y+1/2, -z+1/2'
'x+1/2, -y+1/2, -z'

loop_
_atom_site_label
_atom_site_type_symbol
_atom_site_fract_x
_atom_site_fract_y
_atom_site_fract_z
_atom_site_U_iso_or_equiv
_atom_site_adp_type
_atom_site_occupancy
_atom_site_symmetry_multiplicity
_atom_site_calc_flag
_atom_site_refinement_flags
S1 S 0.00343(7) 0.63906(7) 0.818953(16) 0.01618(17) Uani 1 1 d .
F3 F -0.9904(2) 0.83616(18) 0.98269(4) 0.0295(4) Uani 1 1 d .
F2 F -1.06270(18) 1.0493(2) 0.97012(4) 0.0261(4) Uani 1 1 d .
P2 P 0.47691(8) 0.93309(7) 0.761169(16) 0.01425(17) Uani 1 1 d .
F4 F -1.38299(19) 1.2532(2) 0.83550(5) 0.0292(4) Uani 1 1 d .
O4 O 0.0079(2) 0.49915(19) 0.80119(5) 0.0215(4) Uani 1 1 d .
O8 O 0.5366(2) 0.79332(19) 0.74676(5) 0.0189(4) Uani 1 1 d .
O2 O -0.8792(2) 0.9275(2) 0.91181(5) 0.0172(4) Uani 1 1 d .
H2 H -0.8400 0.9671 0.8923 0.026 Uiso 1 1 calc R
O7 O 0.4612(2) 0.9264(2) 0.80709(5) 0.0217(4) Uani 1 1 d .
H7 H 0.3988 0.9885 0.8147 0.033 Uiso 1 1 calc R
F1 F -0.8802(2) 1.0099(2) 1.01433(4) 0.0305(4) Uani 1 1 d .
O1 O -0.7379(2) 1.0775(2) 0.85194(5) 0.0185(4) Uani 1 1 d .
O6 O 0.5968(2) 1.0503(2) 0.74872(5) 0.0190(4) Uani 1 1 d .
H6 H 0.5646 1.1282 0.7566 0.029 Uiso 1 1 calc R
O3 O 0.1314(2) 0.6779(2) 0.84535(5) 0.0235(5) Uani 1 1 d .
C19 C -0.1794(3) 0.6600(3) 0.84473(7) 0.0141(6) Uani 1 1 d .
N2 N -0.6005(3) 0.7469(2) 0.89720(6) 0.0161(5) Uani 1 1 d .
H2A H -0.6978 0.7251 0.8911 0.019 Uiso 1 1 calc R
C21 C -0.0095(4) 0.7645(3) 0.77960(7) 0.0207(6) Uani 1 1 d .
H21A H 0.0902 0.7634 0.7646 0.025 Uiso 1 1 calc R
H21B H -0.0951 0.7362 0.7616 0.025 Uiso 1 1 calc R
N1 N -0.3085(2) 0.6041(2) 0.82581(6) 0.0149(5) Uani 1 1 d .
C16 C -0.3322(3) 0.7644(3) 0.89612(7) 0.0156(6) Uani 1 1 d .
C1 C -0.9666(3) 1.2242(3) 0.86530(7) 0.0152(6) Uani 1 1 d .
C15 C -0.3913(3) 0.8407(3) 0.92957(7) 0.0179(6) Uani 1 1 d .
H15 H -0.3301 0.8909 0.9481 0.021 Uiso 1 1 calc R
C17 C -0.4672(3) 0.7074(3) 0.87629(7) 0.0146(5) Uani 1 1 d .
C4 C -1.2641(3) 1.2857(3) 0.89822(8) 0.0243(7) Uani 1 1 d .
H4 H -1.3635 1.3065 0.9095 0.029 Uiso 1 1 calc R
C7 C -0.8265(3) 1.2673(3) 0.93357(8) 0.0181(6) Uani 1 1 d .
O5 O 0.3081(2) 0.9752(2) 0.74585(5) 0.0198(4) Uani 1 1 d .
H5 H 0.3156 1.0086 0.7233 0.030 Uiso 1 1 calc R
C2 C -1.1044(3) 1.2245(3) 0.84174(8) 0.0181(6) Uani 1 1 d .
H2B H -1.0973 1.2047 0.8146 0.022 Uiso 1 1 calc R
C12 C -0.9351(3) 0.9692(3) 0.97843(8) 0.0199(6) Uani 1 1 d .
C13 C -0.6728(3) 0.8717(3) 0.96052(7) 0.0175(6) Uani 1 1 d .
H13A H -0.6145 0.9145 0.9825 0.021 Uiso 1 1 calc R
H13B H -0.7256 0.7867 0.9706 0.021 Uiso 1 1 calc R
C20 C -0.1825(3) 0.7390(3) 0.87927(7) 0.0161(6) Uani 1 1 d .
H20 H -0.0888 0.7739 0.8908 0.019 Uiso 1 1 calc R
C18 C -0.4525(3) 0.6282(3) 0.84170(7) 0.0162(6) Uani 1 1 d .
H18 H -0.5437 0.5915 0.8294 0.019 Uiso 1 1 calc R
C23 C -0.8154(3) 1.1877(3) 0.84330(7) 0.0163(6) Uani 1 1 d .
C14 C -0.5543(3) 0.8270(3) 0.92957(7) 0.0155(6) Uani 1 1 d .
C3 C -1.2503(3) 1.2541(3) 0.85865(8) 0.0203(6) Uani 1 1 d .
C8 C -0.7295(3) 1.1271(3) 0.94178(7) 0.0172(6) Uani 1 1 d .
H8A H -0.6524 1.1189 0.9202 0.021 Uiso 1 1 calc R
H8B H -0.6677 1.1448 0.9658 0.021 Uiso 1 1 calc R
N3 N -0.7745(3) 1.2737(3) 0.81412(6) 0.0200(5) Uani 1 1 d .
H3A H -0.6910 1.2553 0.7999 0.024 Uiso 1 1 calc R
H3B H -0.8312 1.3485 0.8092 0.024 Uiso 1 1 calc R
C6 C -0.9757(3) 1.2543(3) 0.90637(7) 0.0161(6) Uani 1 1 d .
C11 C -0.8037(3) 0.9784(3) 0.94681(7) 0.0159(6) Uani 1 1 d .
C9 C -0.8731(3) 1.3336(4) 0.97418(8) 0.0256(7) Uani 1 1 d .
H9A H -0.7786 1.3450 0.9903 0.038 Uiso 1 1 calc R
H9B H -0.9476 1.2717 0.9876 0.038 Uiso 1 1 calc R
H9C H -0.9221 1.4252 0.9699 0.038 Uiso 1 1 calc R
C10 C -0.7098(3) 1.3744(3) 0.91478(8) 0.0240(6) Uani 1 1 d .
H10A H -0.6665 1.3349 0.8906 0.036 Uiso 1 1 calc R
H10B H -0.6240 1.3939 0.9331 0.036 Uiso 1 1 calc R
H10C H -0.7657 1.4616 0.9088 0.036 Uiso 1 1 calc R
C5 C -1.1271(3) 1.2859(3) 0.92094(8) 0.0221(7) Uani 1 1 d .
H5 H -1.1365 1.3087 0.9478 0.027 Uiso 1 1 calc R
C22 C -0.0411(4) 0.9143(3) 0.79421(8) 0.0268(7) Uani 1 1 d .
H22A H -0.1472 0.9195 0.8053 0.040 Uiso 1 1 calc R
H22B H -0.0322 0.9800 0.7723 0.040 Uiso 1 1 calc R
H22C H 0.0361 0.9388 0.8144 0.040 Uiso 1 1 calc R

loop_
_atom_site_aniso_label
_atom_site_aniso_U_11
_atom_site_aniso_U_22
_atom_site_aniso_U_33
_atom_site_aniso_U_23
_atom_site_aniso_U_13
_atom_site_aniso_U_12
S1 0.0133(3) 0.0183(4) 0.0170(3) -0.0019(2) 0.0003(2) 0.0009(3)
F3 0.0264(9) 0.0333(11) 0.0288(8) 0.0087(7) 0.0078(7) -0.0037(8)
F2 0.0165(8) 0.0373(11) 0.0245(8) 0.0013(7) 0.0053(6) 0.0036(7)
P2 0.0173(4) 0.0118(4) 0.0136(3) 0.0012(2) 0.0019(2) 0.0020(3)
F4 0.0172(9) 0.0404(12) 0.0301(9) -0.0006(8) -0.0084(7) 0.0021(8)
O4 0.0202(10) 0.0176(11) 0.0265(9) -0.0051(8) 0.0008(8) 0.0038(8)
O8 0.0251(11) 0.0137(11) 0.0178(8) -0.0008(7) 0.0047(8) 0.0024(8)
O2 0.0171(10) 0.0203(12) 0.0143(8) -0.0012(8) -0.0025(7) -0.0044(8)
O7 0.0282(11) 0.0198(12) 0.0171(9) 0.0027(8) 0.0025(7) 0.0111(9)
F1 0.0279(9) 0.0501(12) 0.0135(7) -0.0022(7) 0.0037(6) 0.0035(8)
O1 0.0195(10) 0.0199(11) 0.0162(8) 0.0000(8) 0.0034(7) 0.0048(8)
O6 0.0194(10) 0.0140(12) 0.0236(9) 0.0008(8) 0.0014(8) 0.0014(8)
O3 0.0143(10) 0.0339(14) 0.0224(9) -0.0063(9) -0.0029(8) -0.0012(9)
C19 0.0113(13) 0.0150(16) 0.0160(12) 0.0036(10) -0.0007(10) -0.0016(11)
N2 0.0127(11) 0.0202(14) 0.0153(10) -0.0017(9) -0.0026(9) 0.0004(9)
C21 0.0232(15) 0.0226(17) 0.0163(11) -0.0002(10) 0.0036(11) -0.0046(12)
N1 0.0147(11) 0.0135(13) 0.0165(10) 0.0020(9) -0.0009(9) 0.0016(9)
C16 0.0165(14) 0.0155(16) 0.0148(12) 0.0013(11) -0.0030(10) 0.0014(11)
C1 0.0148(14) 0.0115(15) 0.0192(11) 0.0021(10) 0.0012(10) 0.0023(11)
C15 0.0167(14) 0.0234(18) 0.0136(12) -0.0029(11) -0.0025(10) -0.0005(12)
C17 0.0144(14) 0.0145(15) 0.0149(11) 0.0014(10) 0.0001(10) 0.0010(11)
C4 0.0129(14) 0.0335(19) 0.0265(14) 0.0001(13) 0.0048(11) 0.0032(12)
C7 0.0147(14) 0.0211(17) 0.0185(13) -0.0060(11) -0.0006(10) 0.0003(11)
O5 0.0172(10) 0.0226(12) 0.0197(9) 0.0067(8) 0.0017(7) 0.0017(8)
C2 0.0188(15) 0.0196(17) 0.0160(12) 0.0004(11) 0.0006(11) -0.0006(12)
C12 0.0180(15) 0.0256(19) 0.0161(12) 0.0018(12) 0.0011(11) 0.0011(12)
C13 0.0166(14) 0.0239(18) 0.0121(12) 0.0006(11) 0.0002(10) 0.0003(12)
C20 0.0139(14) 0.0185(17) 0.0159(12) 0.0000(11) -0.0035(10) -0.0015(11)
C18 0.0142(13) 0.0165(16) 0.0181(12) -0.0009(10) -0.0025(10) -0.0007(11)
C23 0.0168(14) 0.0184(17) 0.0136(12) -0.0034(11) -0.0018(10) -0.0002(12)
C14 0.0199(15) 0.0150(17) 0.0117(11) 0.0019(10) -0.0018(10) 0.0012(11)
C3 0.0128(15) 0.0238(17) 0.0244(14) 0.0041(11) -0.0050(11) -0.0005(11)
C8 0.0125(13) 0.0240(17) 0.0150(12) -0.0059(11) -0.0013(10) -0.0009(11)
N3 0.0199(12) 0.0202(14) 0.0198(11) 0.0030(10) 0.0056(9) 0.0047(10)
C6 0.0156(14) 0.0140(15) 0.0189(12) -0.0014(10) 0.0002(11) 0.0011(11)
C11 0.0140(14) 0.0239(17) 0.0099(11) -0.0007(11) 0.0014(10) 0.0022(11)
C9 0.0248(16) 0.030(2) 0.0217(14) -0.0114(13) -0.0028(12) 0.0037(13)
C10 0.0199(15) 0.0175(18) 0.0344(15) -0.0035(13) -0.0033(12) -0.0020(12)
C5 0.0190(15) 0.0298(19) 0.0176(13) -0.0043(12) 0.0010(11) 0.0042(13)
C22 0.0322(17) 0.0249(18) 0.0233(13) 0.0036(12) 0.0014(12) -0.0016(13)

loop_
_atom_type_symbol
_atom_type_description
_atom_type_scat_dispersion_real
_atom_type_scat_dispersion_imag
_atom_type_scat_source
C C 0.0181 0.0091 'International Tables Vol C Tables 4.2.6.8 and 6.1.1.4'
H H 0.0000 0.0000 'International Tables Vol C Tables 4.2.6.8 and 6.1.1.4'
N N 0.0311 0.0180 'International Tables Vol C Tables 4.2.6.8 and 6.1.1.4'
O O 0.0492 0.0322 'International Tables Vol C Tables 4.2.6.8 and 6.1.1.4'
F F 0.0727 0.0534 'International Tables Vol C Tables 4.2.6.8 and 6.1.1.4'
P P 0.2955 0.4335 'International Tables Vol C Tables 4.2.6.8 and 6.1.1.4'
S S 0.3331 0.5567 'International Tables Vol C Tables 4.2.6.8 and 6.1.1.4'

loop_
_geom_angle_atom_site_label_1
_geom_angle_atom_site_label_2
_geom_angle_atom_site_label_3
_geom_angle
O3 S1 O4 117.87(12)
O3 S1 C19 108.18(11)
O4 S1 C19 109.06(13)
O3 S1 C21 109.75(14)
O4 S1 C21 107.22(11)
C19 S1 C21 103.86(13)
O8 P2 O6 108.82(11)
O8 P2 O7 108.52(10)
O6 P2 O7 110.70(11)
O8 P2 O5 114.95(11)
O6 P2 O5 108.52(10)
O7 P2 O5 105.29(10)
N1 C19 C20 126.0(2)
N1 C19 S1 114.47(18)
C20 C19 S1 119.3(2)
C17 N2 C14 109.0(2)
C22 C21 S1 112.63(17)
C18 N1 C19 117.6(2)
C20 C16 C17 117.4(2)
C20 C16 C15 135.9(3)
C17 C16 C15 106.6(2)
C2 C1 C6 120.6(2)
C2 C1 C23 114.4(2)
C6 C1 C23 124.9(2)
C14 C15 C16 107.3(2)
N2 C17 C18 130.4(2)
N2 C17 C16 107.8(2)
C18 C17 C16 121.8(2)
C3 C4 C5 118.0(3)
C10 C7 C9 105.0(2)
C10 C7 C6 108.6(2)
C9 C7 C6 110.4(2)
C10 C7 C8 107.0(2)
C9 C7 C8 108.1(2)
C6 C7 C8 116.9(2)
C3 C2 C1 119.8(2)
F2 C12 F3 105.7(2)
F2 C12 F1 107.5(2)
F3 C12 F1 106.6(2)
F2 C12 C11 113.3(2)
F3 C12 C11 112.0(2)
F1 C12 C11 111.3(2)
C14 C13 C11 116.1(2)
C19 C20 C16 116.8(2)
N1 C18 C17 120.4(2)
O1 C23 N3 123.0(2)
O1 C23 C1 120.5(2)
N3 C23 C1 116.5(2)
C15 C14 N2 109.3(2)
C15 C14 C13 129.2(3)
N2 C14 C13 121.1(2)
F4 C3 C4 119.4(2)
F4 C3 C2 119.2(2)
C4 C3 C2 121.4(2)
C11 C8 C7 124.9(2)
C5 C6 C1 115.9(2)
C5 C6 C7 120.5(2)
C1 C6 C7 123.3(2)
O2 C11 C12 103.8(2)
O2 C11 C8 113.2(2)
C12 C11 C8 114.7(2)
O2 C11 C13 110.0(2)
C12 C11 C13 105.2(2)
C8 C11 C13 109.5(2)
C4 C5 C6 124.2(2)

loop_
_geom_bond_atom_site_label_1
_geom_bond_atom_site_label_2
_geom_bond_distance
S1 O3 1.4321(19)
S1 O4 1.4379(19)
S1 C19 1.762(3)
S1 C21 1.768(3)
F3 C12 1.335(3)
F2 C12 1.329(3)
P2 O8 1.4793(19)
P2 O6 1.540(2)
P2 O7 1.5460(17)
P2 O5 1.5481(19)
F4 C3 1.351(3)
O2 C11 1.414(3)
F1 C12 1.342(3)
O1 C23 1.251(3)
C19 N1 1.353(3)
C19 C20 1.374(4)
N2 C17 1.364(3)
N2 C14 1.374(3)
C21 C22 1.507(4)
N1 C18 1.331(3)
C16 C20 1.390(4)
C16 C17 1.410(4)
C16 C15 1.418(4)
C1 C2 1.393(4)
C1 C6 1.407(3)
C1 C23 1.498(4)
C15 C14 1.364(4)
C17 C18 1.382(4)
C4 C3 1.364(4)
C4 C5 1.372(4)
C7 C10 1.531(4)
C7 C9 1.545(4)
C7 C6 1.546(4)
C7 C8 1.564(4)
C2 C3 1.369(4)
C12 C11 1.526(3)
C13 C14 1.492(4)
C13 C11 1.548(4)
C23 N3 1.311(3)
C8 C11 1.531(4)
C6 C5 1.384(4)
